data_7158461
loop_
_publ_author_name
'Peng, Xiaogang'
'Zhou, Shuang'
'Liu, Junjun'
'Gao, Ying'
'Chang, Jinling'
'Ruan, Hanli'

_publ_section_title
;
 (+-)-Usphenethylones A-C, three pairs of heterodimeric polyketide
 enantiomers from <i>Aspergillus ustus</i> 3.3904.
;
_journal_issue 3
_journal_name_full 'Organic &amp; biomolecular chemistry'
_journal_page_first 694
_journal_page_last 700
_journal_paper_doi 10.1039/d1ob02006d
_journal_volume 20
_journal_year 2022
_chemical_absolute_configuration ad
_chemical_formula_moiety 'C20 H20 O7, H2 O'
_chemical_formula_sum 'C20 H22 O8'
_chemical_formula_weight 390.37
_space_group_crystal_system monoclinic
_space_group_IT_number 4
_space_group_name_Hall 'P 2yb'
_space_group_name_H-M_alt 'P 1 21 1'
_atom_sites_solution_hydrogens mixed
_atom_sites_solution_primary dual
_audit_creation_date 2021-04-15
_audit_creation_method
; 
Olex2 1.3 
(compiled 2020.11.12 svn.r5f609507 for OlexSys, GUI svn.r6272) 
;
_audit_update_record
;
2021-08-20 deposited with the CCDC.	2021-12-22 downloaded from the CCDC.
;
_cell_angle_alpha 90
_cell_angle_beta 113.280(12)
_cell_angle_gamma 90
_cell_formula_units_Z 2
_cell_length_a 14.126(4)
_cell_length_b 4.5761(13)
_cell_length_c 14.955(5)
_cell_measurement_reflns_used 8807
_cell_measurement_temperature 100(2)
_cell_measurement_theta_max 57.12
_cell_measurement_theta_min 2.80
_cell_volume 888.0(5)
_computing_cell_refinement 'SAINT V8.40B (?, 2016)'
_computing_data_collection 'Bruker APEX2'
_computing_data_reduction 'SAINT V8.40B (?, 2016)'
_computing_molecular_graphics 'Olex2 1.3 (Dolomanov et al., 2009)'
_computing_publication_material 'Olex2 1.3 (Dolomanov et al., 2009)'
_computing_structure_refinement 'XL  (Sheldrick, 2008)'
_computing_structure_solution 'XM  (Sheldrick, 2008)'
_diffrn_ambient_temperature 100(2)
_diffrn_measured_fraction_theta_full 0.997
_diffrn_measured_fraction_theta_max 0.997
_diffrn_measurement_device_type 'Bruker APEX-II CCD'
_diffrn_measurement_method '\f and \w scans'
_diffrn_radiation_type GaK\a
_diffrn_radiation_wavelength 1.34138
_diffrn_reflns_av_R_equivalents 0.0753
_diffrn_reflns_av_unetI/netI 0.0569
_diffrn_reflns_Laue_measured_fraction_full 0.997
_diffrn_reflns_Laue_measured_fraction_max 0.997
_diffrn_reflns_limit_h_max 17
_diffrn_reflns_limit_h_min -17
_diffrn_reflns_limit_k_max 5
_diffrn_reflns_limit_k_min -5
_diffrn_reflns_limit_l_max 18
_diffrn_reflns_limit_l_min -18
_diffrn_reflns_number 16506
_diffrn_reflns_point_group_measured_fraction_full 0.975
_diffrn_reflns_point_group_measured_fraction_max 0.974
_diffrn_reflns_theta_full 53.594
_diffrn_reflns_theta_max 54.994
_diffrn_reflns_theta_min 2.798
_diffrn_source_current 3.57
_diffrn_source_power 0.2497215
_diffrn_source_voltage 69.95
_diffrn_standards_number 0
_exptl_absorpt_coefficient_mu 0.609
_exptl_absorpt_correction_T_max 0.7512
_exptl_absorpt_correction_T_min 0.6023
_exptl_absorpt_correction_type multi-scan
_exptl_absorpt_process_details 'SADABS-2016/2 (Bruker,2016/2)'
_exptl_crystal_colour colourless
_exptl_crystal_colour_primary colourless
_exptl_crystal_density_diffrn 1.460
_exptl_crystal_description needle
_exptl_crystal_F_000 412
_exptl_crystal_size_max 0.1
_exptl_crystal_size_mid 0.04
_exptl_crystal_size_min 0.01
_refine_diff_density_max 0.323
_refine_diff_density_min -0.332
_refine_diff_density_rms 0.078
_refine_ls_abs_structure_details
; 
 Flack x determined using 1085 quotients [(I+)-(I-)]/[(I+)+(I-)] 
 (Parsons, Flack and Wagner, Acta Cryst. B69 (2013) 249-259). 
;
_refine_ls_abs_structure_Flack 0.1(2)
_refine_ls_extinction_coef 0.029(4)
_refine_ls_extinction_expression Fc^*^=kFc[1+0.001xFc^2^\l^3^/sin(2\q)]^-1/4^
_refine_ls_extinction_method 'SHELXL-2018/3 (Sheldrick 2018)'
_refine_ls_goodness_of_fit_ref 1.097
_refine_ls_hydrogen_treatment constr
_refine_ls_matrix_type full
_refine_ls_number_parameters 258
_refine_ls_number_reflns 3317
_refine_ls_number_restraints 1
_refine_ls_restrained_S_all 1.097
_refine_ls_R_factor_all 0.0572
_refine_ls_R_factor_gt 0.0435
_refine_ls_shift/su_max 0.000
_refine_ls_shift/su_mean 0.000
_refine_ls_structure_factor_coef Fsqd
_refine_ls_weighting_details 'w=1/[\s^2^(Fo^2^)+(0.0733P)^2^+0.0060P] where P=(Fo^2^+2Fc^2^)/3'
_refine_ls_weighting_scheme calc
_refine_ls_wR_factor_gt 0.1050
_refine_ls_wR_factor_ref 0.1169
_reflns_Friedel_coverage 0.724
_reflns_Friedel_fraction_full 0.946
_reflns_Friedel_fraction_max 0.944
_reflns_number_gt 2898
_reflns_number_total 3317
_reflns_threshold_expression 'I > 2\s(I)'
_cod_data_source_file d1ob02006d2.cif
_cod_data_source_block 210413k_0m
_cod_depositor_comments 'Adding full bibliography for 7158459--7158466.cif.'
_cod_database_code 7158461
_shelx_shelxl_version_number 2018/3
_shelx_space_group_comment
; 
The symmetry employed for this shelxl refinement is uniquely defined 
by the following loop, which should always be used as a source of 
symmetry information in preference to the above space-group names. 
They are only intended as comments. 
;
_shelx_estimated_absorpt_t_max 0.994
_shelx_estimated_absorpt_t_min 0.942
_olex2_refinement_description
; 
1. Fixed Uiso 
 At 1.2 times of: 
  All C(H) groups, All C(H,H) groups 
 At 1.5 times of: 
  All C(H,H,H) groups, All O(H) groups, All O(H,H) groups 
2.a Riding coordinates: 
 O8(H8C,H8D) 
2.b Ternary CH refined with riding coordinates: 
 C9(H9), C10(H10) 
2.c Secondary CH2 refined with riding coordinates: 
 C8(H8A,H8B), C11(H11A,H11B), C18(H18A,H18B) 
2.d Aromatic/amide H refined with riding coordinates: 
 C5(H5), C7(H7) 
2.e Idealised Me refined as rotating group: 
 C1'(H1'A,H1'B,H1'C), C17(H17A,H17B,H17C), C19(H19A,H19B,H19C) 
2.f Idealised tetrahedral OH refined as rotating group: 
 O2(H2) 
;
_olex2_submission_special_instructions 'No special instructions were received'

loop_
_space_group_symop_operation_xyz
'x, y, z'
'-x, y+1/2, -z'

loop_
_atom_site_label
_atom_site_type_symbol
_atom_site_fract_x
_atom_site_fract_y
_atom_site_fract_z
_atom_site_U_iso_or_equiv
_atom_site_adp_type
_atom_site_occupancy
_atom_site_site_symmetry_order
_atom_site_calc_flag
_atom_site_refinement_flags_posn
_atom_site_refinement_flags_adp
_atom_site_refinement_flags_occupancy
_atom_site_disorder_assembly
_atom_site_disorder_group
C1 C 0.8066(2) 0.4234(8) 0.84570(19) 0.0196(7) Uani 1 1 d . . . . .
C1' C 0.7231(2) -0.0923(9) 0.6429(2) 0.0235(7) Uani 1 1 d . . . . .
H1'A H 0.678724 0.032542 0.589599 0.035 Uiso 1 1 calc R U . . .
H1'B H 0.680215 -0.218080 0.664777 0.035 Uiso 1 1 calc R U . . .
H1'C H 0.766221 -0.213836 0.620196 0.035 Uiso 1 1 calc R U . . .
C2 C 0.7639(2) 0.5901(8) 0.89987(18) 0.0183(7) Uani 1 1 d . . . . .
C3 C 0.6585(2) 0.5761(8) 0.88033(18) 0.0179(7) Uani 1 1 d . . . . .
C4 C 0.5955(2) 0.4027(8) 0.80401(19) 0.0174(7) Uani 1 1 d . . . . .
C5 C 0.6353(2) 0.2370(8) 0.74775(19) 0.0189(7) Uani 1 1 d . . . . .
H5 H 0.590812 0.121294 0.695196 0.023 Uiso 1 1 calc R U . . .
C6 C 0.7404(2) 0.2446(8) 0.76995(19) 0.0192(7) Uani 1 1 d . . . . .
C7 C 0.9153(2) 0.4466(9) 0.8658(2) 0.0250(8) Uani 1 1 d . . . . .
H7 H 0.942308 0.324612 0.830136 0.030 Uiso 1 1 calc R U . . .
C8 C 0.61743(19) 0.7525(8) 0.94215(19) 0.0195(7) Uani 1 1 d . . . . .
H8A H 0.638372 0.658793 1.006793 0.023 Uiso 1 1 calc R U . . .
H8B H 0.648224 0.950402 0.951988 0.023 Uiso 1 1 calc R U . . .
C9 C 0.4798(2) 0.4025(8) 0.77827(18) 0.0168(6) Uani 1 1 d . . . . .
H9 H 0.452834 0.199192 0.760667 0.020 Uiso 1 1 calc R U . . .
C10 C 0.4617(2) 0.5001(8) 0.86767(19) 0.0175(7) Uani 1 1 d . . . . .
H10 H 0.493757 0.355305 0.921273 0.021 Uiso 1 1 calc R U . . .
C11 C 0.4243(2) 0.6053(7) 0.69132(18) 0.0170(7) Uani 1 1 d . . . . .
H11A H 0.469698 0.772541 0.693733 0.020 Uiso 1 1 calc R U . . .
H11B H 0.410424 0.497320 0.630058 0.020 Uiso 1 1 calc R U . . .
C12 C 0.3244(2) 0.7179(8) 0.69146(19) 0.0185(7) Uani 1 1 d . . . . .
C13 C 0.2586(2) 0.8883(8) 0.6103(2) 0.0200(7) Uani 1 1 d . . . . .
C14 C 0.1396(2) 0.9402(9) 0.6894(2) 0.0241(8) Uani 1 1 d . . . . .
C15 C 0.1989(2) 0.7803(8) 0.76632(19) 0.0206(7) Uani 1 1 d . . . . .
C16 C 0.2954(2) 0.6768(8) 0.76716(19) 0.0179(7) Uani 1 1 d . . . . .
C17 C 0.1717(2) 0.7074(9) 0.8518(2) 0.0269(9) Uani 1 1 d . . . . .
H17A H 0.222996 0.793668 0.911173 0.040 Uiso 1 1 calc R U . . .
H17B H 0.171024 0.494761 0.859333 0.040 Uiso 1 1 calc R U . . .
H17C H 0.103408 0.786500 0.840446 0.040 Uiso 1 1 calc R U . . .
C18 C 0.0387(2) 1.0861(9) 0.6704(2) 0.0297(9) Uani 1 1 d . . . . .
H18A H 0.046378 1.298640 0.662923 0.036 Uiso 1 1 calc R U . . .
H18B H 0.021217 1.057503 0.727688 0.036 Uiso 1 1 calc R U . . .
C19 C -0.0497(2) 0.9743(10) 0.5808(2) 0.0355(10) Uani 1 1 d . . . . .
H19A H -0.031674 0.991354 0.524089 0.053 Uiso 1 1 calc R U . . .
H19B H -0.111595 1.090366 0.569916 0.053 Uiso 1 1 calc R U . . .
H19C H -0.063036 0.768986 0.590361 0.053 Uiso 1 1 calc R U . . .
O1 O 0.97492(15) 0.6142(6) 0.92616(15) 0.0293(6) Uani 1 1 d . . . . .
O2 O 0.82194(14) 0.7673(6) 0.97257(13) 0.0226(5) Uani 1 1 d . . . . .
H2 H 0.882810 0.767202 0.976184 0.034 Uiso 1 1 calc R U . . .
O3 O 0.78740(14) 0.0864(5) 0.72220(14) 0.0233(6) Uani 1 1 d . . . . .
O4 O 0.50702(13) 0.7777(5) 0.89868(13) 0.0191(5) Uani 1 1 d . . . . .
O5 O 0.35554(14) 0.5317(5) 0.84966(13) 0.0194(5) Uani 1 1 d . . . . .
O6 O 0.16895(14) 0.9951(6) 0.61362(13) 0.0250(6) Uani 1 1 d . . . . .
O7 O 0.27468(14) 0.9536(6) 0.53826(14) 0.0272(6) Uani 1 1 d . . . . .
O8 O 0.53710(15) 0.5359(6) 0.47820(14) 0.0262(6) Uani 1 1 d . . . . .
H8C H 0.596354 0.501050 0.475279 0.039 Uiso 1 1 d R U . . .
H8D H 0.517304 0.367080 0.491359 0.039 Uiso 1 1 d R U . . .

loop_
_atom_site_aniso_label
_atom_site_aniso_U_11
_atom_site_aniso_U_22
_atom_site_aniso_U_33
_atom_site_aniso_U_23
_atom_site_aniso_U_13
_atom_site_aniso_U_12
C1 0.0201(13) 0.023(2) 0.0157(12) 0.0034(13) 0.0069(11) 0.0021(13)
C1' 0.0274(15) 0.025(2) 0.0193(13) -0.0038(14) 0.0103(12) -0.0003(14)
C2 0.0196(13) 0.020(2) 0.0128(12) 0.0011(12) 0.0034(10) 0.0002(13)
C3 0.0208(13) 0.020(2) 0.0129(12) 0.0038(12) 0.0062(10) 0.0028(13)
C4 0.0195(13) 0.0174(19) 0.0146(12) 0.0052(12) 0.0058(11) 0.0020(13)
C5 0.0201(13) 0.021(2) 0.0152(12) 0.0033(14) 0.0064(10) -0.0001(14)
C6 0.0230(13) 0.020(2) 0.0159(13) 0.0015(13) 0.0091(11) 0.0018(13)
C7 0.0231(15) 0.031(2) 0.0205(14) -0.0032(15) 0.0086(12) -0.0004(15)
C8 0.0164(12) 0.023(2) 0.0168(13) -0.0032(14) 0.0042(10) 0.0006(13)
C9 0.0183(13) 0.0170(18) 0.0148(13) -0.0023(12) 0.0061(10) -0.0009(13)
C10 0.0176(12) 0.0174(19) 0.0161(12) -0.0002(13) 0.0053(10) 0.0009(12)
C11 0.0193(13) 0.018(2) 0.0138(12) -0.0013(12) 0.0070(10) -0.0012(12)
C12 0.0167(12) 0.021(2) 0.0160(13) -0.0027(13) 0.0048(10) -0.0017(13)
C13 0.0173(13) 0.024(2) 0.0183(13) 0.0000(13) 0.0066(11) -0.0008(13)
C14 0.0215(14) 0.032(2) 0.0204(14) -0.0019(15) 0.0102(12) -0.0015(14)
C15 0.0187(13) 0.023(2) 0.0189(13) -0.0043(14) 0.0066(11) -0.0008(14)
C16 0.0174(13) 0.018(2) 0.0162(13) 0.0009(12) 0.0049(11) -0.0009(12)
C17 0.0252(14) 0.037(3) 0.0214(14) 0.0029(15) 0.0120(12) -0.0002(15)
C18 0.0265(15) 0.037(3) 0.0276(16) 0.0011(16) 0.0125(13) 0.0025(15)
C19 0.0207(14) 0.045(3) 0.0372(18) 0.0023(19) 0.0081(13) 0.0023(17)
O1 0.0207(10) 0.0403(17) 0.0252(10) -0.0067(11) 0.0071(9) -0.0041(11)
O2 0.0198(9) 0.0268(15) 0.0200(10) -0.0056(11) 0.0066(8) -0.0032(10)
O3 0.0215(10) 0.0281(16) 0.0228(10) -0.0079(10) 0.0114(8) -0.0008(10)
O4 0.0184(9) 0.0200(14) 0.0167(9) -0.0010(9) 0.0047(7) 0.0005(9)
O5 0.0179(9) 0.0238(14) 0.0166(9) 0.0038(10) 0.0069(7) 0.0014(9)
O6 0.0204(10) 0.0345(17) 0.0207(9) 0.0069(11) 0.0086(8) 0.0049(10)
O7 0.0234(10) 0.0398(18) 0.0186(10) 0.0088(11) 0.0085(8) 0.0060(10)
O8 0.0248(10) 0.0257(15) 0.0307(11) 0.0015(11) 0.0137(9) 0.0020(10)

loop_
_atom_type_symbol
_atom_type_description
_atom_type_scat_dispersion_real
_atom_type_scat_dispersion_imag
_atom_type_scat_source
C C 0.0137 0.0067 'International Tables Vol C Tables 4.2.6.8 and 6.1.1.4'
H H 0.0000 0.0000 'International Tables Vol C Tables 4.2.6.8 and 6.1.1.4'
O O 0.0389 0.0241 'International Tables Vol C Tables 4.2.6.8 and 6.1.1.4'

loop_
_geom_angle_atom_site_label_1
_geom_angle_atom_site_label_2
_geom_angle_atom_site_label_3
_geom_angle
_geom_angle_site_symmetry_1
_geom_angle_site_symmetry_3
_geom_angle_publ_flag
C2 C1 C6 118.4(2) . . ?
C2 C1 C7 120.1(3) . . ?
C6 C1 C7 121.5(3) . . ?
H1'A C1' H1'B 109.5 . . ?
H1'A C1' H1'C 109.5 . . ?
H1'B C1' H1'C 109.5 . . ?
O3 C1' H1'A 109.5 . . ?
O3 C1' H1'B 109.5 . . ?
O3 C1' H1'C 109.5 . . ?
C3 C2 C1 121.1(3) . . ?
O2 C2 C1 121.9(2) . . ?
O2 C2 C3 117.0(3) . . ?
C2 C3 C8 118.9(3) . . ?
C4 C3 C2 118.8(3) . . ?
C4 C3 C8 122.3(2) . . ?
C3 C4 C5 121.6(2) . . ?
C3 C4 C9 118.9(2) . . ?
C5 C4 C9 119.4(3) . . ?
C4 C5 H5 120.4 . . ?
C6 C5 C4 119.1(3) . . ?
C6 C5 H5 120.4 . . ?
C5 C6 C1 120.9(3) . . ?
O3 C6 C1 115.1(2) . . ?
O3 C6 C5 124.0(3) . . ?
C1 C7 H7 117.9 . . ?
O1 C7 C1 124.1(3) . . ?
O1 C7 H7 117.9 . . ?
C3 C8 H8A 109.2 . . ?
C3 C8 H8B 109.2 . . ?
H8A C8 H8B 107.9 . . ?
O4 C8 C3 112.2(2) . . ?
O4 C8 H8A 109.2 . . ?
O4 C8 H8B 109.2 . . ?
C4 C9 H9 109.0 . . ?
C4 C9 C11 110.5(2) . . ?
C10 C9 C4 108.3(2) . . ?
C10 C9 H9 109.0 . . ?
C10 C9 C11 111.0(2) . . ?
C11 C9 H9 109.0 . . ?
C9 C10 H10 109.2 . . ?
O4 C10 C9 109.8(2) . . ?
O4 C10 H10 109.2 . . ?
O4 C10 O5 106.1(2) . . ?
O5 C10 C9 113.2(2) . . ?
O5 C10 H10 109.2 . . ?
C9 C11 H11A 109.3 . . ?
C9 C11 H11B 109.3 . . ?
H11A C11 H11B 107.9 . . ?
C12 C11 C9 111.8(2) . . ?
C12 C11 H11A 109.3 . . ?
C12 C11 H11B 109.3 . . ?
C13 C12 C11 118.7(2) . . ?
C16 C12 C11 123.1(3) . . ?
C16 C12 C13 118.2(3) . . ?
O6 C13 C12 117.4(2) . . ?
O7 C13 C12 126.5(3) . . ?
O7 C13 O6 116.0(3) . . ?
C15 C14 C18 129.2(3) . . ?
C15 C14 O6 121.1(3) . . ?
O6 C14 C18 109.7(3) . . ?
C14 C15 C16 117.1(2) . . ?
C14 C15 C17 124.4(3) . . ?
C16 C15 C17 118.5(3) . . ?
C12 C16 C15 122.9(3) . . ?
C12 C16 O5 122.3(2) . . ?
O5 C16 C15 114.7(2) . . ?
C15 C17 H17A 109.5 . . ?
C15 C17 H17B 109.5 . . ?
C15 C17 H17C 109.5 . . ?
H17A C17 H17B 109.5 . . ?
H17A C17 H17C 109.5 . . ?
H17B C17 H17C 109.5 . . ?
C14 C18 H18A 108.7 . . ?
C14 C18 H18B 108.7 . . ?
C14 C18 C19 114.1(3) . . ?
H18A C18 H18B 107.6 . . ?
C19 C18 H18A 108.7 . . ?
C19 C18 H18B 108.7 . . ?
C18 C19 H19A 109.5 . . ?
C18 C19 H19B 109.5 . . ?
C18 C19 H19C 109.5 . . ?
H19A C19 H19B 109.5 . . ?
H19A C19 H19C 109.5 . . ?
H19B C19 H19C 109.5 . . ?
C2 O2 H2 109.5 . . ?
C6 O3 C1' 117.2(2) . . ?
C10 O4 C8 110.2(2) . . ?
C16 O5 C10 117.1(2) . . ?
C14 O6 C13 123.1(2) . . ?
H8C O8 H8D 104.5 . . ?

loop_
_geom_bond_atom_site_label_1
_geom_bond_atom_site_label_2
_geom_bond_distance
_geom_bond_site_symmetry_2
_geom_bond_publ_flag
C1 C2 1.410(4) . ?
C1 C6 1.411(4) . ?
C1 C7 1.447(4) . ?
C1' H1'A 0.9800 . ?
C1' H1'B 0.9800 . ?
C1' H1'C 0.9800 . ?
C1' O3 1.431(4) . ?
C2 C3 1.401(4) . ?
C2 O2 1.344(4) . ?
C3 C4 1.386(4) . ?
C3 C8 1.506(4) . ?
C4 C5 1.404(4) . ?
C4 C9 1.525(4) . ?
C5 H5 0.9500 . ?
C5 C6 1.388(4) . ?
C6 O3 1.360(4) . ?
C7 H7 0.9500 . ?
C7 O1 1.229(4) . ?
C8 H8A 0.9900 . ?
C8 H8B 0.9900 . ?
C8 O4 1.438(3) . ?
C9 H9 1.0000 . ?
C9 C10 1.524(4) . ?
C9 C11 1.536(4) . ?
C10 H10 1.0000 . ?
C10 O4 1.416(4) . ?
C10 O5 1.422(3) . ?
C11 H11A 0.9900 . ?
C11 H11B 0.9900 . ?
C11 C12 1.503(4) . ?
C12 C13 1.433(4) . ?
C12 C16 1.361(4) . ?
C13 O6 1.377(3) . ?
C13 O7 1.222(3) . ?
C14 C15 1.341(4) . ?
C14 C18 1.496(4) . ?
C14 O6 1.375(3) . ?
C15 C16 1.438(4) . ?
C15 C17 1.511(4) . ?
C16 O5 1.363(3) . ?
C17 H17A 0.9800 . ?
C17 H17B 0.9800 . ?
C17 H17C 0.9800 . ?
C18 H18A 0.9900 . ?
C18 H18B 0.9900 . ?
C18 C19 1.514(5) . ?
C19 H19A 0.9800 . ?
C19 H19B 0.9800 . ?
C19 H19C 0.9800 . ?
O2 H2 0.8400 . ?
O8 H8C 0.8699 . ?
O8 H8D 0.8701 . ?

loop_
_geom_torsion_atom_site_label_1
_geom_torsion_atom_site_label_2
_geom_torsion_atom_site_label_3
_geom_torsion_atom_site_label_4
_geom_torsion
_geom_torsion_site_symmetry_1
_geom_torsion_site_symmetry_2
_geom_torsion_site_symmetry_3
_geom_torsion_site_symmetry_4
_geom_torsion_publ_flag
C1 C2 C3 C4 -2.3(5) . . . . ?
C1 C2 C3 C8 178.4(3) . . . . ?
C1 C6 O3 C1' -178.3(3) . . . . ?
C2 C1 C6 C5 1.3(5) . . . . ?
C2 C1 C6 O3 -178.8(3) . . . . ?
C2 C1 C7 O1 -2.9(5) . . . . ?
C2 C3 C4 C5 1.4(5) . . . . ?
C2 C3 C4 C9 -176.0(3) . . . . ?
C2 C3 C8 O4 164.7(3) . . . . ?
C3 C4 C5 C6 0.8(5) . . . . ?
C3 C4 C9 C10 -22.8(4) . . . . ?
C3 C4 C9 C11 99.0(3) . . . . ?
C3 C8 O4 C10 48.2(3) . . . . ?
C4 C3 C8 O4 -14.6(4) . . . . ?
C4 C5 C6 C1 -2.2(5) . . . . ?
C4 C5 C6 O3 178.0(3) . . . . ?
C4 C9 C10 O4 56.7(3) . . . . ?
C4 C9 C10 O5 175.0(3) . . . . ?
C4 C9 C11 C12 -154.2(3) . . . . ?
C5 C4 C9 C10 159.7(3) . . . . ?
C5 C4 C9 C11 -78.5(4) . . . . ?
C5 C6 O3 C1' 1.5(5) . . . . ?
C6 C1 C2 C3 1.0(5) . . . . ?
C6 C1 C2 O2 -179.4(3) . . . . ?
C6 C1 C7 O1 174.6(3) . . . . ?
C7 C1 C2 C3 178.6(3) . . . . ?
C7 C1 C2 O2 -1.8(5) . . . . ?
C7 C1 C6 C5 -176.3(3) . . . . ?
C7 C1 C6 O3 3.6(4) . . . . ?
C8 C3 C4 C5 -179.3(3) . . . . ?
C8 C3 C4 C9 3.2(4) . . . . ?
C9 C4 C5 C6 178.2(3) . . . . ?
C9 C10 O4 C8 -72.0(3) . . . . ?
C9 C10 O5 C16 -45.9(4) . . . . ?
C9 C11 C12 C13 -174.3(3) . . . . ?
C9 C11 C12 C16 8.7(4) . . . . ?
C10 C9 C11 C12 -34.1(4) . . . . ?
C11 C9 C10 O4 -64.8(3) . . . . ?
C11 C9 C10 O5 53.6(4) . . . . ?
C11 C12 C13 O6 -178.3(3) . . . . ?
C11 C12 C13 O7 0.4(5) . . . . ?
C11 C12 C16 C15 -178.8(3) . . . . ?
C11 C12 C16 O5 0.7(5) . . . . ?
C12 C13 O6 C14 -1.5(5) . . . . ?
C12 C16 O5 C10 18.4(4) . . . . ?
C13 C12 C16 C15 4.2(5) . . . . ?
C13 C12 C16 O5 -176.3(3) . . . . ?
C14 C15 C16 C12 -4.5(5) . . . . ?
C14 C15 C16 O5 176.0(3) . . . . ?
C15 C14 C18 C19 -118.2(4) . . . . ?
C15 C14 O6 C13 1.2(5) . . . . ?
C15 C16 O5 C10 -162.0(3) . . . . ?
C16 C12 C13 O6 -1.2(5) . . . . ?
C16 C12 C13 O7 177.6(3) . . . . ?
C17 C15 C16 C12 176.5(3) . . . . ?
C17 C15 C16 O5 -3.0(5) . . . . ?
C18 C14 C15 C16 -177.2(3) . . . . ?
C18 C14 C15 C17 1.8(6) . . . . ?
C18 C14 O6 C13 -179.7(3) . . . . ?
O2 C2 C3 C4 178.1(3) . . . . ?
O2 C2 C3 C8 -1.2(4) . . . . ?
O4 C10 O5 C16 74.6(3) . . . . ?
O5 C10 O4 C8 165.31(18) . . . . ?
O6 C14 C15 C16 1.7(5) . . . . ?
O6 C14 C15 C17 -179.3(3) . . . . ?
O6 C14 C18 C19 62.8(4) . . . . ?
O7 C13 O6 C14 179.7(3) . . . . ?
